data_2243468
loop_
_publ_author_name
'Harish Chinthal, Chayanna'
'Yathirajan, Hemmige S.'
'Kavitha, Channappa N.'
'Foro, Sabine'
'Glidewell, Christopher'

_publ_section_title
;
 The crystal structures of salts of <i>N</i>-(4-fluorophenyl)piperazine
 with four aromatic carboxylic acids and with picric acid
;
_journal_coeditor_code HB7928
_journal_issue 8
_journal_name_full 'Acta Crystallographica Section E'
_journal_page_first 1179
_journal_page_last 1186
_journal_paper_doi 10.1107/S2056989020008749
_journal_volume 76
_journal_year 2020
_chemical_formula_iupac 'C10 H14 F N2 +, C7 H4 F O2 -, H2 O'
_chemical_formula_moiety 'C10 H14 F N2 +, C7 H4 F O2 -, H2 O'
_chemical_formula_sum 'C17 H20 F2 N2 O3'
_chemical_formula_weight 338.35
_chemical_name_systematic
;
4-(4-Fluorophenyl)piperazin-1-ium 2-fluorobenzoate monohydrate
;
_space_group_crystal_system triclinic
_space_group_IT_number 2
_space_group_name_Hall '-P 1'
_space_group_name_H-M_alt 'P -1'
_atom_sites_solution_hydrogens mixed
_atom_sites_solution_primary difmap
_audit_creation_method SHELXL-2014
_cell_angle_alpha 97.842(6)
_cell_angle_beta 90.378(6)
_cell_angle_gamma 95.540(6)
_cell_formula_units_Z 2
_cell_length_a 6.5873(5)
_cell_length_b 7.6616(6)
_cell_length_c 17.3399(9)
_cell_measurement_reflns_used 3684
_cell_measurement_temperature 293(2)
_cell_measurement_theta_max 27.824
_cell_measurement_theta_min 3.092
_cell_volume 862.72(11)
_computing_cell_refinement
;
CrysAlis RED (Oxford Diffraction, 2009)
;
_computing_data_collection
;
CrysAlis CCD (Oxford Diffraction, 2009)
;
_computing_data_reduction
;
CrysAlis RED (Oxford Diffraction, 2009)
;
_computing_molecular_graphics
;
PLATON (Spek, 2020)
;
_computing_publication_material
;
SHELXL-2014 (Sheldrick, 2015b) and PLATON (Spek, 2020)
;
_computing_structure_refinement
;
SHELXL-2014 (Sheldrick, 2015b)
;
_computing_structure_solution
;
SHELXT (Sheldrick, 2015a)
;
_diffrn_ambient_temperature 293(2)
_diffrn_measured_fraction_theta_full 0.998
_diffrn_measured_fraction_theta_max 0.990
_diffrn_measurement_device_type
;
Oxford Diffraction Xcalibur with Sapphire CCD
;
_diffrn_measurement_method '\w scans'
_diffrn_radiation_monochromator graphite
_diffrn_radiation_type MoK\a
_diffrn_radiation_wavelength 0.71073
_diffrn_reflns_av_R_equivalents 0.0123
_diffrn_reflns_av_unetI/netI 0.0227
_diffrn_reflns_limit_h_max 8
_diffrn_reflns_limit_h_min -8
_diffrn_reflns_limit_k_max 9
_diffrn_reflns_limit_k_min -9
_diffrn_reflns_limit_l_max 21
_diffrn_reflns_limit_l_min -21
_diffrn_reflns_number 5683
_diffrn_reflns_theta_full 25.242
_diffrn_reflns_theta_max 26.547
_diffrn_reflns_theta_min 3.092
_diffrn_source 'Enhance (Mo) X-ray Source'
_diffrn_standards_decay_% 0
_diffrn_standards_interval_count 0
_diffrn_standards_interval_time 0
_diffrn_standards_number 0
_exptl_absorpt_coefficient_mu 0.104
_exptl_absorpt_correction_T_max 0.986
_exptl_absorpt_correction_T_min 0.871
_exptl_absorpt_correction_type multi-scan
_exptl_absorpt_process_details
;
(CrysAlis RED; Oxford Diffraction, 2009)
;
_exptl_crystal_colour yellow
_exptl_crystal_density_diffrn 1.302
_exptl_crystal_description plate
_exptl_crystal_F_000 356
_exptl_crystal_size_max 0.460
_exptl_crystal_size_mid 0.400
_exptl_crystal_size_min 0.140
_refine_diff_density_max 0.199
_refine_diff_density_min -0.177
_refine_ls_extinction_method none
_refine_ls_goodness_of_fit_ref 1.013
_refine_ls_hydrogen_treatment mixed
_refine_ls_matrix_type full
_refine_ls_number_parameters 229
_refine_ls_number_reflns 3567
_refine_ls_number_restraints 0
_refine_ls_restrained_S_all 1.013
_refine_ls_R_factor_all 0.0740
_refine_ls_R_factor_gt 0.0446
_refine_ls_shift/su_max 0.001
_refine_ls_shift/su_mean 0.000
_refine_ls_structure_factor_coef Fsqd
_refine_ls_weighting_details 'w=1/[\s^2^(Fo^2^)+(0.0551P)^2^+0.1332P] where P=(Fo^2^+2Fc^2^)/3'
_refine_ls_weighting_scheme calc
_refine_ls_wR_factor_gt 0.1094
_refine_ls_wR_factor_ref 0.1230
_reflns_number_gt 2350
_reflns_number_total 3567
_reflns_threshold_expression 'I > 2\s(I)'
_cod_data_source_file hb7928sup1.cif
_cod_data_source_block I
_cod_database_code 2243468
_shelx_space_group_comment
;
The symmetry employed for this shelxl refinement is uniquely defined
by the following loop, which should always be used as a source of
symmetry information in preference to the above space-group names.
They are only intended as comments.
;
_shelx_estimated_absorpt_t_min 0.954
_shelx_estimated_absorpt_t_max 0.986
_shelxl_version_number 2.014

loop_
_space_group_symop_operation_xyz
'x, y, z'
'-x, -y, -z'

loop_
_atom_site_type_symbol
_atom_site_label
_atom_site_fract_x
_atom_site_fract_y
_atom_site_fract_z
_atom_site_U_iso_or_equiv
_atom_site_adp_type
_atom_site_calc_flag
_atom_site_occupancy
_atom_site_disorder_assembly
_atom_site_disorder_group
N N1 0.1956(2) 0.2775(2) 0.55321(8) 0.0526(4) Uani d 1 . .
H H11 0.128(3) 0.248(2) 0.5023(11) 0.063 Uiso d 1 . .
H H12 0.261(3) 0.397(2) 0.5549(10) 0.063 Uiso d 1 . .
C C2 0.3525(3) 0.1578(2) 0.56592(10) 0.0613(5) Uani d 1 . .
H H2A 0.4556 0.1635 0.5264 0.074 Uiso calc 1 . .
H H2B 0.2900 0.0369 0.5616 0.074 Uiso calc 1 . .
C C3 0.4500(3) 0.2110(3) 0.64506(10) 0.0600(5) Uani d 1 . .
H H3A 0.5502 0.1302 0.6533 0.072 Uiso calc 1 . .
H H3B 0.5204 0.3290 0.6478 0.072 Uiso calc 1 . .
N N4 0.2988(2) 0.20918(17) 0.70635(8) 0.0505(3) Uani d 1 . .
C C5 0.1372(3) 0.3200(2) 0.69427(10) 0.0564(4) Uani d 1 . .
H H5A 0.1933 0.4430 0.7007 0.068 Uiso calc 1 . .
H H5B 0.0341 0.3071 0.7333 0.068 Uiso calc 1 . .
C C6 0.0396(3) 0.2714(3) 0.61423(10) 0.0601(5) Uani d 1 . .
H H6A -0.0311 0.1533 0.6098 0.072 Uiso calc 1 . .
H H6B -0.0600 0.3533 0.6068 0.072 Uiso calc 1 . .
C C21 0.3776(3) 0.2198(2) 0.78315(9) 0.0529(4) Uani d 1 . .
C C22 0.5444(3) 0.1322(3) 0.79801(12) 0.0717(5) Uani d 1 . .
H H22 0.6084 0.0703 0.7567 0.086 Uiso calc 1 . .
C C23 0.6182(4) 0.1350(3) 0.87334(14) 0.0871(7) Uani d 1 . .
H H23 0.7307 0.0756 0.8824 0.105 Uiso calc 1 . .
C C24 0.5257(4) 0.2242(3) 0.93308(12) 0.0856(7) Uani d 1 . .
F F24 0.5993(3) 0.2265(2) 1.00693(8) 0.1322(6) Uani d 1 . .
C C25 0.3638(4) 0.3123(3) 0.92138(12) 0.0915(7) Uani d 1 . .
H H25 0.3023 0.3737 0.9635 0.110 Uiso calc 1 . .
C C26 0.2891(3) 0.3115(3) 0.84663(11) 0.0757(6) Uani d 1 . .
H H26 0.1778 0.3734 0.8388 0.091 Uiso calc 1 . .
C C31 0.1143(2) 0.23893(19) 0.27760(9) 0.0460(4) Uani d 1 . .
C C32 0.2604(3) 0.3128(2) 0.23158(11) 0.0608(5) Uani d 1 . .
F F32 0.45031(17) 0.36529(19) 0.26186(8) 0.0980(4) Uani d 1 . .
C C33 0.2228(3) 0.3407(3) 0.15683(13) 0.0800(6) Uani d 1 . .
H H33 0.3239 0.3951 0.1285 0.096 Uiso calc 1 . .
C C34 0.0325(4) 0.2866(3) 0.12448(12) 0.0806(6) Uani d 1 . .
H H34 0.0052 0.3004 0.0731 0.097 Uiso calc 1 . .
C C35 -0.1176(3) 0.2123(3) 0.16775(12) 0.0757(6) Uani d 1 . .
H H35 -0.2466 0.1763 0.1457 0.091 Uiso calc 1 . .
C C36 -0.0777(3) 0.1908(2) 0.24373(10) 0.0605(5) Uani d 1 . .
H H36 -0.1816 0.1431 0.2729 0.073 Uiso calc 1 . .
C C37 0.1585(2) 0.2067(2) 0.35934(10) 0.0485(4) Uani d 1 . .
O O31 0.01691(18) 0.21983(18) 0.40748(7) 0.0682(4) Uani d 1 . .
O O32 0.32700(18) 0.16218(18) 0.37573(8) 0.0718(4) Uani d 1 . .
O O41 0.3280(2) 0.63088(18) 0.56039(9) 0.0707(4) Uani d 1 . .
H H41 0.430(4) 0.685(3) 0.5852(15) 0.106 Uiso d 1 . .
H H42 0.224(4) 0.688(3) 0.5795(14) 0.106 Uiso d 1 . .

loop_
_atom_site_aniso_label
_atom_site_aniso_U_11
_atom_site_aniso_U_22
_atom_site_aniso_U_33
_atom_site_aniso_U_12
_atom_site_aniso_U_13
_atom_site_aniso_U_23
N1 0.0615(9) 0.0535(8) 0.0436(8) 0.0059(7) -0.0030(7) 0.0095(6)
C2 0.0789(12) 0.0603(11) 0.0489(10) 0.0238(9) 0.0110(9) 0.0097(8)
C3 0.0601(10) 0.0749(12) 0.0513(10) 0.0275(9) 0.0088(8) 0.0163(8)
N4 0.0562(8) 0.0558(8) 0.0426(8) 0.0151(6) 0.0054(6) 0.0114(6)
C5 0.0524(10) 0.0683(11) 0.0512(10) 0.0156(8) 0.0070(8) 0.0113(8)
C6 0.0523(10) 0.0705(11) 0.0596(11) 0.0083(8) 0.0017(8) 0.0157(9)
C21 0.0637(10) 0.0501(9) 0.0461(10) 0.0065(8) 0.0014(8) 0.0107(7)
C22 0.0830(13) 0.0771(13) 0.0580(12) 0.0253(11) -0.0088(10) 0.0080(9)
C23 0.1000(17) 0.0901(15) 0.0751(15) 0.0248(13) -0.0274(13) 0.0156(12)
C24 0.1192(19) 0.0878(15) 0.0498(12) 0.0060(14) -0.0209(12) 0.0130(11)
F24 0.1853(16) 0.1527(14) 0.0599(8) 0.0244(12) -0.0440(9) 0.0162(8)
C25 0.120(2) 0.1097(18) 0.0467(12) 0.0245(16) 0.0060(12) 0.0066(11)
C26 0.0880(14) 0.0932(15) 0.0497(12) 0.0259(12) 0.0062(10) 0.0108(10)
C31 0.0482(9) 0.0404(8) 0.0491(9) 0.0074(7) -0.0027(7) 0.0029(7)
C32 0.0513(10) 0.0673(11) 0.0624(12) -0.0003(8) -0.0023(9) 0.0086(9)
F32 0.0601(7) 0.1385(11) 0.0924(9) -0.0228(7) -0.0031(6) 0.0283(8)
C33 0.0815(15) 0.0946(16) 0.0662(13) -0.0028(12) 0.0108(11) 0.0267(11)
C34 0.0925(16) 0.0986(16) 0.0546(12) 0.0100(13) -0.0069(11) 0.0236(11)
C35 0.0707(13) 0.0935(15) 0.0627(13) -0.0016(11) -0.0201(10) 0.0178(11)
C36 0.0571(10) 0.0673(11) 0.0570(11) -0.0021(8) -0.0084(8) 0.0146(8)
C37 0.0472(9) 0.0447(9) 0.0521(10) 0.0063(7) -0.0065(8) 0.0009(7)
O31 0.0538(7) 0.1020(10) 0.0504(7) 0.0164(7) -0.0032(6) 0.0098(6)
O32 0.0586(8) 0.0929(10) 0.0695(9) 0.0283(7) -0.0068(6) 0.0163(7)
O41 0.0574(8) 0.0642(8) 0.0923(11) 0.0069(6) 0.0025(7) 0.0166(7)

loop_
_atom_type_symbol
_atom_type_description
_atom_type_scat_dispersion_real
_atom_type_scat_dispersion_imag
_atom_type_scat_source
C C 0.0033 0.0016 'International Tables Vol C Tables 4.2.6.8 and 6.1.1.4'
H H 0.0000 0.0000 'International Tables Vol C Tables 4.2.6.8 and 6.1.1.4'
F F 0.0171 0.0103 'International Tables Vol C Tables 4.2.6.8 and 6.1.1.4'
N N 0.0061 0.0033 'International Tables Vol C Tables 4.2.6.8 and 6.1.1.4'
O O 0.0106 0.0060 'International Tables Vol C Tables 4.2.6.8 and 6.1.1.4'

loop_
_geom_angle_atom_site_label_1
_geom_angle_atom_site_label_2
_geom_angle_atom_site_label_3
_geom_angle_site_symmetry_1
_geom_angle_site_symmetry_3
_geom_angle
_geom_angle_publ_flag
C2 N1 C6 . . 109.84(13) ?
C2 N1 H11 . . 112.8(10) ?
C6 N1 H11 . . 108.9(10) ?
C2 N1 H12 . . 109.1(10) ?
C6 N1 H12 . . 110.1(10) ?
H11 N1 H12 . . 106.0(15) ?
N1 C2 C3 . . 109.97(14) ?
N1 C2 H2A . . 109.7 ?
C3 C2 H2A . . 109.7 ?
N1 C2 H2B . . 109.7 ?
C3 C2 H2B . . 109.7 ?
H2A C2 H2B . . 108.2 ?
N4 C3 C2 . . 111.44(15) ?
N4 C3 H3A . . 109.3 ?
C2 C3 H3A . . 109.3 ?
N4 C3 H3B . . 109.3 ?
C2 C3 H3B . . 109.3 ?
H3A C3 H3B . . 108.0 ?
C21 N4 C5 . . 117.11(13) ?
C21 N4 C3 . . 115.84(14) ?
C5 N4 C3 . . 111.76(12) ?
N4 C5 C6 . . 111.74(14) ?
N4 C5 H5A . . 109.3 ?
C6 C5 H5A . . 109.3 ?
N4 C5 H5B . . 109.3 ?
C6 C5 H5B . . 109.3 ?
H5A C5 H5B . . 107.9 ?
N1 C6 C5 . . 110.66(14) ?
N1 C6 H6A . . 109.5 ?
C5 C6 H6A . . 109.5 ?
N1 C6 H6B . . 109.5 ?
C5 C6 H6B . . 109.5 ?
H6A C6 H6B . . 108.1 ?
C22 C21 C26 . . 117.06(17) ?
C22 C21 N4 . . 120.50(15) ?
C26 C21 N4 . . 122.41(16) ?
C21 C22 C23 . . 121.2(2) ?
C21 C22 H22 . . 119.4 ?
C23 C22 H22 . . 119.4 ?
C24 C23 C22 . . 119.5(2) ?
C24 C23 H23 . . 120.3 ?
C22 C23 H23 . . 120.3 ?
C23 C24 C25 . . 121.4(2) ?
C23 C24 F24 . . 119.1(2) ?
C25 C24 F24 . . 119.5(2) ?
C24 C25 C26 . . 119.8(2) ?
C24 C25 H25 . . 120.1 ?
C26 C25 H25 . . 120.1 ?
C25 C26 C21 . . 121.0(2) ?
C25 C26 H26 . . 119.5 ?
C21 C26 H26 . . 119.5 ?
C32 C31 C36 . . 116.39(16) ?
C32 C31 C37 . . 122.84(15) ?
C36 C31 C37 . . 120.76(15) ?
F32 C32 C33 . . 117.41(17) ?
F32 C32 C31 . . 119.16(16) ?
C33 C32 C31 . . 123.41(17) ?
C32 C33 C34 . . 118.53(19) ?
C32 C33 H33 . . 120.7 ?
C34 C33 H33 . . 120.7 ?
C35 C34 C33 . . 120.21(19) ?
C35 C34 H34 . . 119.9 ?
C33 C34 H34 . . 119.9 ?
C34 C35 C36 . . 120.10(19) ?
C34 C35 H35 . . 120.0 ?
C36 C35 H35 . . 120.0 ?
C35 C36 C31 . . 121.31(18) ?
C35 C36 H36 . . 119.3 ?
C31 C36 H36 . . 119.3 ?
O32 C37 O31 . . 122.88(16) ?
O32 C37 C31 . . 119.41(15) ?
O31 C37 C31 . . 117.65(14) ?
H41 O41 H42 . . 104(2) ?

loop_
_geom_bond_atom_site_label_1
_geom_bond_atom_site_label_2
_geom_bond_site_symmetry_2
_geom_bond_distance
_geom_bond_publ_flag
N1 C2 . 1.481(2) ?
N1 C6 . 1.482(2) ?
N1 H11 . 0.974(19) ?
N1 H12 . 0.973(18) ?
C2 C3 . 1.499(2) ?
C2 H2A . 0.9700 ?
C2 H2B . 0.9700 ?
C3 N4 . 1.462(2) ?
C3 H3A . 0.9700 ?
C3 H3B . 0.9700 ?
N4 C21 . 1.415(2) ?
N4 C5 . 1.455(2) ?
C5 C6 . 1.510(2) ?
C5 H5A . 0.9700 ?
C5 H5B . 0.9700 ?
C6 H6A . 0.9700 ?
C6 H6B . 0.9700 ?
C21 C22 . 1.382(2) ?
C21 C26 . 1.386(2) ?
C22 C23 . 1.387(3) ?
C22 H22 . 0.9300 ?
C23 C24 . 1.344(3) ?
C23 H23 . 0.9300 ?
C24 C25 . 1.345(3) ?
C24 F24 . 1.364(2) ?
C25 C26 . 1.382(3) ?
C25 H25 . 0.9300 ?
C26 H26 . 0.9300 ?
C31 C32 . 1.383(2) ?
C31 C36 . 1.386(2) ?
C31 C37 . 1.503(2) ?
C32 F32 . 1.356(2) ?
C32 C33 . 1.367(3) ?
C33 C34 . 1.373(3) ?
C33 H33 . 0.9300 ?
C34 C35 . 1.372(3) ?
C34 H34 . 0.9300 ?
C35 C36 . 1.377(3) ?
C35 H35 . 0.9300 ?
C36 H36 . 0.9300 ?
C37 O32 . 1.2347(18) ?
C37 O31 . 1.2580(19) ?
O41 H41 . 0.84(3) ?
O41 H42 . 0.89(3) ?

loop_
_geom_hbond_atom_site_label_D
_geom_hbond_atom_site_label_H
_geom_hbond_atom_site_label_A
_geom_hbond_site_symmetry_A
_geom_hbond_distance_DH
_geom_hbond_distance_HA
_geom_hbond_distance_DA
_geom_hbond_angle_DHA
_geom_hbond_publ_flag
N1 H11 O31 . 0.975(19) 1.773(19) 2.7426(18) 173.2(14) no
N1 H12 O41 . 0.970(16) 1.793(16) 2.749(2) 167.9(18) no
O41 H41 O32 2_666 0.84(3) 1.95(3) 2.7744(19) 168(2) no
O41 H42 O31 2_566 0.89(3) 1.80(3) 2.6693(18) 164(2) no
C3 H3A O32 2_656 0.97 2.44 3.317(3) 149 no

loop_
_geom_torsion_atom_site_label_1
_geom_torsion_atom_site_label_2
_geom_torsion_atom_site_label_3
_geom_torsion_atom_site_label_4
_geom_torsion_site_symmetry_1
_geom_torsion_site_symmetry_2
_geom_torsion_site_symmetry_3
_geom_torsion_site_symmetry_4
_geom_torsion
_geom_torsion_publ_flag
C6 N1 C2 C3 . . . . -58.4(2) ?
N1 C2 C3 N4 . . . . 57.70(19) ?
C2 C3 N4 C21 . . . . 166.90(14) ?
C2 C3 N4 C5 . . . . -55.50(19) ?
C21 N4 C5 C6 . . . . -169.07(14) ?
C3 N4 C5 C6 . . . . 53.91(19) ?
C2 N1 C6 C5 . . . . 57.07(19) ?
N4 C5 C6 N1 . . . . -54.95(19) ?
C5 N4 C21 C22 . . . . -173.58(16) ?
C3 N4 C21 C22 . . . . -38.3(2) ?
C5 N4 C21 C26 . . . . 8.7(2) ?
C3 N4 C21 C26 . . . . 143.97(18) ?
C26 C21 C22 C23 . . . . 0.6(3) ?
N4 C21 C22 C23 . . . . -177.22(18) ?
C21 C22 C23 C24 . . . . 0.1(4) ?
C22 C23 C24 C25 . . . . -0.6(4) ?
C22 C23 C24 F24 . . . . -179.9(2) ?
C23 C24 C25 C26 . . . . 0.3(4) ?
F24 C24 C25 C26 . . . . 179.6(2) ?
C24 C25 C26 C21 . . . . 0.5(4) ?
C22 C21 C26 C25 . . . . -0.9(3) ?
N4 C21 C26 C25 . . . . 176.88(19) ?
C36 C31 C32 F32 . . . . 178.92(16) ?
C37 C31 C32 F32 . . . . -2.6(2) ?
C36 C31 C32 C33 . . . . 0.7(3) ?
C37 C31 C32 C33 . . . . 179.14(17) ?
F32 C32 C33 C34 . . . . 179.15(19) ?
C31 C32 C33 C34 . . . . -2.6(3) ?
C32 C33 C34 C35 . . . . 2.4(3) ?
C33 C34 C35 C36 . . . . -0.3(3) ?
C34 C35 C36 C31 . . . . -1.7(3) ?
C32 C31 C36 C35 . . . . 1.5(3) ?
C37 C31 C36 C35 . . . . -177.02(16) ?
C32 C31 C37 O32 . . . . -35.4(2) ?
C36 C31 C37 O32 . . . . 143.03(17) ?
C32 C31 C37 O31 . . . . 147.48(16) ?
C36 C31 C37 O31 . . . . -34.1(2) ?

_cod_database_fobs_code 2243468
